data_4319398
loop_
_publ_author_name
'Rodolphe Cl\'erac'
'F. Albert Cotton'
'Lee M. Daniels'
'Kim R. Dunbar'
'Carlos A. Murillo'
'Xiaoping Wang'

_publ_section_title
;
 Tuning the Metal-Metal Bonds in the Linear Tricobalt Compound
 Co3(dpa)4Cl2: Bond-Stretch and Spin-State Isomers
;
_journal_name_full 'Inorganic Chemistry'
_journal_page_first 1256
_journal_page_last 1264
_journal_paper_doi 10.1021/ic001068i
_journal_volume 40
_journal_year 2001
_chemical_compound_source synthesis
_chemical_formula_structural Co3(dpa)4Cl2.0.85Et2O.0.15CH2Cl2
_chemical_formula_sum 'C43.55 H40.8 Cl2.3 Co3 N12 O0.85'
_chemical_formula_weight 1004.21
_chemical_name_systematic
; 
 ? 
;
_space_group_IT_number 14
_symmetry_cell_setting monoclinic
_symmetry_space_group_name_Hall '-P 2ybc'
_symmetry_space_group_name_H-M 'P 1 21/c 1'
_atom_sites_solution_hydrogens geom
_atom_sites_solution_primary direct
_atom_sites_solution_secondary difmap
_audit_creation_method SHELXL
_cell_angle_alpha 90.00
_cell_angle_beta 98.7250(10)
_cell_angle_gamma 90.00
_cell_formula_units_Z 4
_cell_length_a 15.8872(7)
_cell_length_b 15.7455(7)
_cell_length_c 16.9897(7)
_cell_measurement_reflns_used 7047
_cell_measurement_temperature 213(2)
_cell_measurement_theta_max 27.51
_cell_measurement_theta_min 2.303
_cell_volume 4200.8(3)
_computing_cell_refinement SAINT
_computing_data_collection SMART
_computing_data_reduction SAINT
_computing_structure_refinement 'SHELXL-93 (Sheldrick, 1993)'
_computing_structure_solution 'SHELXS-86 (Sheldrick, 1990)'
_diffrn_ambient_temperature 213(2)
_diffrn_measurement_device 'Bruker SMART 1000'
_diffrn_measurement_method '\w scans'
_diffrn_radiation_monochromator graphite
_diffrn_radiation_source 'normal-focus sealed tube'
_diffrn_radiation_type MoK\a
_diffrn_radiation_wavelength 0.71073
_diffrn_reflns_av_R_equivalents 0.0251
_diffrn_reflns_av_sigmaI/netI 0.0255
_diffrn_reflns_limit_h_max 13
_diffrn_reflns_limit_h_min -20
_diffrn_reflns_limit_k_max 20
_diffrn_reflns_limit_k_min -20
_diffrn_reflns_limit_l_max 22
_diffrn_reflns_limit_l_min -17
_diffrn_reflns_number 26549
_diffrn_reflns_theta_max 27.52
_diffrn_reflns_theta_min 1.77
_exptl_absorpt_coefficient_mu 1.369
_exptl_absorpt_correction_T_max 0.6942
_exptl_absorpt_correction_T_min 0.5953
_exptl_absorpt_correction_type multi-scan
_exptl_crystal_colour brown
_exptl_crystal_density_diffrn 1.588
_exptl_crystal_density_meas ?
_exptl_crystal_description block
_exptl_crystal_F_000 2052
_exptl_crystal_size_max 0.45
_exptl_crystal_size_mid 0.42
_exptl_crystal_size_min 0.36
_refine_diff_density_max 0.387
_refine_diff_density_min -0.427
_refine_diff_density_rms 0.056
_refine_ls_extinction_method none
_refine_ls_goodness_of_fit_all 1.025
_refine_ls_goodness_of_fit_obs 1.059
_refine_ls_hydrogen_treatment noref
_refine_ls_matrix_type full
_refine_ls_number_parameters 587
_refine_ls_number_reflns 9625
_refine_ls_number_restraints 0
_refine_ls_restrained_S_all 1.025
_refine_ls_restrained_S_obs 1.059
_refine_ls_R_factor_all 0.0372
_refine_ls_R_factor_obs 0.0273
_refine_ls_shift/esd_max 0.001
_refine_ls_shift/esd_mean 0.000
_refine_ls_structure_factor_coef Fsqd
_refine_ls_weighting_details 'w=1/[\s^2^(Fo^2^)+(0.0322P)^2^+1.7480P] where P=(Fo^2^+2Fc^2^)/3'
_refine_ls_weighting_scheme calc
_refine_ls_wR_factor_all 0.0703
_refine_ls_wR_factor_obs 0.0655
_reflns_number_observed 7928
_reflns_number_total 9625
_reflns_observed_criterion >2sigma(I)
_cod_data_source_file ic001068i_01.cif
_cod_data_source_block 1.0.85Et2Oat213K
_cod_depositor_comments
;
The following automatic conversions were performed:

'_exptl_crystal_density_meas' value 'not measured' was changed to '?'
- the value is perceived as not measured.

Automatic conversion script
Id: cif_fix_values 3008 2015-01-20 13:52:24Z robertas 

The following automatic conversions were performed:

'_refine_ls_weighting_scheme' value 'calc
w=1/[\s^2^(Fo^2^)+(0.0322P)^2^+1.7480P] where P=(Fo^2^+2Fc^2^)/3' was
changed to 'calc'. New tag '_refine_ls_weighting_details' was
created. The value of the new tag was set to
'w=1/[\s^2^(Fo^2^)+(0.0322P)^2^+1.7480P] where P=(Fo^2^+2Fc^2^)/3'.

Automatic conversion script
Id: cif_fix_values 3143 2015-03-26 13:38:13Z robertas 
;
_cod_original_formula_sum 'C43.55 H40.80 Cl2.30 Co3 N12 O0.85'
_cod_database_code 4319398

loop_
_symmetry_equiv_pos_as_xyz
'x, y, z'
'-x, y+1/2, -z+1/2'
'-x, -y, -z'
'x, -y-1/2, z-1/2'

loop_
_atom_site_aniso_label
_atom_site_aniso_U_11
_atom_site_aniso_U_22
_atom_site_aniso_U_33
_atom_site_aniso_U_23
_atom_site_aniso_U_13
_atom_site_aniso_U_12
Co1 0.02009(12) 0.01917(11) 0.01840(11) 0.00024(8) 0.00523(9) -0.00082(9)
Co2 0.01857(12) 0.01845(11) 0.01826(11) 0.00046(8) 0.00516(9) 0.00027(9)
Co3 0.02105(12) 0.01991(12) 0.02226(12) -0.00032(9) 0.00692(9) -0.00003(9)
Cl1 0.0296(2) 0.0313(2) 0.0316(2) 0.0004(2) 0.0146(2) -0.0059(2)
Cl2 0.0307(2) 0.0303(2) 0.0380(3) -0.0006(2) 0.0169(2) -0.0059(2)
N1 0.0274(8) 0.0203(7) 0.0202(7) 0.0000(5) 0.0053(6) 0.0012(6)
N2 0.0216(7) 0.0221(7) 0.0205(7) -0.0003(5) 0.0046(6) -0.0013(6)
N3 0.0235(7) 0.0211(7) 0.0261(7) -0.0002(6) 0.0058(6) -0.0012(6)
N4 0.0251(8) 0.0199(7) 0.0205(7) 0.0000(5) 0.0048(6) -0.0009(6)
N5 0.0214(7) 0.0199(7) 0.0231(7) 0.0000(5) 0.0052(6) 0.0014(6)
N6 0.0208(7) 0.0241(7) 0.0261(8) -0.0029(6) 0.0067(6) 0.0002(6)
N7 0.0218(7) 0.0230(7) 0.0228(7) -0.0003(6) 0.0048(6) -0.0015(6)
N8 0.0225(7) 0.0233(7) 0.0187(7) -0.0004(5) 0.0052(6) 0.0002(6)
N9 0.0273(8) 0.0221(7) 0.0228(7) -0.0001(6) 0.0087(6) 0.0011(6)
N10 0.0203(7) 0.0235(7) 0.0209(7) -0.0009(5) 0.0048(6) 0.0002(6)
N11 0.0216(7) 0.0208(7) 0.0206(7) 0.0015(5) 0.0060(6) 0.0019(6)
N12 0.0259(8) 0.0209(7) 0.0224(7) 0.0005(6) 0.0079(6) 0.0009(6)
C1 0.0428(11) 0.0242(9) 0.0246(9) 0.0031(7) 0.0073(8) -0.0030(8)
C2 0.0579(14) 0.0289(10) 0.0244(10) 0.0056(8) -0.0005(9) -0.0003(10)
C3 0.0481(13) 0.0319(10) 0.0259(10) 0.0004(8) -0.0080(9) 0.0053(9)
C4 0.0314(10) 0.0303(10) 0.0293(10) -0.0008(8) -0.0028(8) 0.0001(8)
C5 0.0257(9) 0.0205(8) 0.0201(8) -0.0019(6) 0.0047(7) 0.0030(7)
C6 0.0212(9) 0.0225(8) 0.0269(9) -0.0007(7) 0.0037(7) 0.0010(7)
C7 0.0395(11) 0.0295(10) 0.0261(9) -0.0041(7) 0.0065(8) -0.0034(8)
C8 0.0502(13) 0.0301(10) 0.0362(11) -0.0092(9) 0.0027(10) -0.0069(10)
C9 0.0475(13) 0.0260(10) 0.0461(12) -0.0044(9) 0.0099(10) -0.0116(9)
C10 0.0378(11) 0.0256(9) 0.0357(10) 0.0010(8) 0.0112(9) -0.0048(8)
C11 0.0323(10) 0.0275(9) 0.0296(10) -0.0015(7) 0.0072(8) -0.0068(8)
C12 0.0450(12) 0.0229(9) 0.0408(11) -0.0047(8) 0.0101(10) -0.0084(9)
C13 0.0472(12) 0.0214(9) 0.0362(11) -0.0042(8) 0.0088(9) 0.0032(9)
C14 0.0318(10) 0.0257(9) 0.0303(10) -0.0038(7) 0.0077(8) 0.0040(8)
C15 0.0264(9) 0.0203(8) 0.0177(8) 0.0001(6) 0.0030(7) -0.0003(7)
C16 0.0228(9) 0.0222(8) 0.0213(8) -0.0040(6) 0.0050(7) 0.0021(7)
C17 0.0283(10) 0.0269(9) 0.0271(9) -0.0032(7) 0.0032(8) 0.0057(8)
C18 0.0281(10) 0.0359(11) 0.0305(10) -0.0067(8) -0.0018(8) 0.0107(8)
C19 0.0204(9) 0.0421(12) 0.0405(11) -0.0096(9) 0.0038(8) 0.0016(8)
C20 0.0229(9) 0.0311(10) 0.0362(10) -0.0066(8) 0.0088(8) -0.0026(8)
C21 0.0227(9) 0.0326(10) 0.0342(10) 0.0020(8) 0.0071(8) -0.0017(8)
C22 0.0211(9) 0.0414(12) 0.0458(12) 0.0064(9) -0.0009(9) -0.0015(9)
C23 0.0316(11) 0.0360(11) 0.0337(11) 0.0043(8) -0.0092(8) -0.0033(9)
C24 0.0334(10) 0.0314(10) 0.0228(9) 0.0025(7) 0.0004(8) -0.0023(8)
C25 0.0253(9) 0.0181(8) 0.0237(8) 0.0006(6) 0.0033(7) -0.0005(7)
C26 0.0295(9) 0.0200(8) 0.0195(8) 0.0020(6) 0.0064(7) 0.0017(7)
C27 0.0388(11) 0.0261(9) 0.0267(9) -0.0047(7) 0.0093(8) -0.0039(8)
C28 0.0567(14) 0.0273(10) 0.0276(10) -0.0063(8) 0.0150(9) -0.0011(9)
C29 0.0515(13) 0.0318(10) 0.0351(11) -0.0024(8) 0.0267(10) 0.0016(9)
C30 0.0349(11) 0.0281(10) 0.0326(10) 0.0009(8) 0.0173(8) 0.0006(8)
C31 0.0293(10) 0.0304(10) 0.0222(9) -0.0011(7) 0.0106(7) -0.0024(8)
C32 0.0357(11) 0.0347(10) 0.0275(10) -0.0062(8) 0.0141(8) 0.0013(9)
C33 0.0368(11) 0.0278(10) 0.0306(10) -0.0073(8) 0.0088(8) 0.0070(8)
C34 0.0353(10) 0.0225(9) 0.0271(9) -0.0006(7) 0.0094(8) 0.0015(8)
C35 0.0200(8) 0.0240(8) 0.0187(8) -0.0005(6) 0.0037(6) 0.0002(7)
C36 0.0279(9) 0.0184(8) 0.0192(8) -0.0014(6) 0.0053(7) 0.0001(7)
C37 0.0310(10) 0.0294(10) 0.0252(9) 0.0008(7) 0.0048(8) 0.0078(8)
C38 0.0444(12) 0.0346(11) 0.0244(9) 0.0038(8) 0.0028(9) 0.0127(9)
C39 0.0481(13) 0.0394(11) 0.0232(9) 0.0088(8) 0.0112(9) 0.0056(10)
C40 0.0367(11) 0.0298(10) 0.0247(9) 0.0032(7) 0.0121(8) 0.0001(8)
C1S 0.049(2) 0.055(2) 0.0361(14) -0.0003(12) 0.0060(12) 0.0025(14)
C2S 0.0393(14) 0.0347(13) 0.0396(13) -0.0034(10) 0.0101(11) -0.0063(11)
O1S 0.0317(9) 0.0282(8) 0.0365(9) 0.0027(7) 0.0033(7) -0.0017(7)
C3S 0.0275(14) 0.035(2) 0.041(2) 0.0012(13) 0.0030(12) 0.0024(11)
C4S 0.046(2) 0.050(2) 0.054(2) -0.010(2) -0.0077(14) 0.010(2)
C5S 0.032(10) 0.067(16) 0.138(26) -0.041(17) 0.011(14) 0.008(10)
Cl4 0.070(4) 0.106(5) 0.124(6) -0.040(5) 0.016(4) 0.020(4)
Cl3 0.086(4) 0.051(3) 0.088(4) 0.003(4) -0.023(3) 0.006(4)

loop_
_atom_site_label
_atom_site_type_symbol
_atom_site_fract_x
_atom_site_fract_y
_atom_site_fract_z
_atom_site_U_iso_or_equiv
_atom_site_thermal_displace_type
_atom_site_occupancy
_atom_site_calc_flag
_atom_site_refinement_flags
_atom_site_disorder_group
Co1 Co 0.347416(14) 0.084806(14) 0.174622(13) 0.01898(6) Uani 1 d . .
Co2 Co 0.245515(14) 0.021488(14) 0.239668(13) 0.01818(6) Uani 1 d . .
Co3 Co 0.141398(15) -0.045035(14) 0.301255(14) 0.02070(6) Uani 1 d . .
Cl1 Cl 0.45498(3) 0.15759(3) 0.10949(3) 0.02983(10) Uani 1 d . .
Cl2 Cl 0.03260(3) -0.11549(3) 0.37003(3) 0.03179(10) Uani 1 d . .
N1 N 0.26060(10) 0.08177(9) 0.07788(8) 0.0224(3) Uani 1 d . .
N2 N 0.19151(9) -0.02215(9) 0.13952(8) 0.0213(3) Uani 1 d . .
N3 N 0.12104(10) -0.12101(9) 0.20652(9) 0.0234(3) Uani 1 d . .
N4 N 0.29849(9) 0.19394(9) 0.20678(8) 0.0217(3) Uani 1 d . .
N5 N 0.17667(9) 0.12064(9) 0.22272(8) 0.0213(3) Uani 1 d . .
N6 N 0.06169(9) 0.03736(9) 0.24086(9) 0.0234(3) Uani 1 d . .
N7 N 0.41984(9) 0.07789(9) 0.27935(8) 0.0224(3) Uani 1 d . .
N8 N 0.29960(9) 0.06584(9) 0.33905(8) 0.0213(3) Uani 1 d . .
N9 N 0.17254(10) 0.04195(9) 0.38606(9) 0.0235(3) Uani 1 d . .
N10 N 0.38485(9) -0.03170(9) 0.15401(8) 0.0214(3) Uani 1 d . .
N11 N 0.31391(9) -0.07835(9) 0.25500(8) 0.0207(3) Uani 1 d . .
N12 N 0.23680(9) -0.11722(9) 0.35399(8) 0.0226(3) Uani 1 d . .
C1 C 0.26250(14) 0.13756(12) 0.01764(11) 0.0303(4) Uani 1 d . .
H1A H 0.30988(14) 0.17371(12) 0.01977(11) 0.036 Uiso 1 calc R .
C2 C 0.19874(15) 0.14417(13) -0.04658(12) 0.0378(5) Uani 1 d . .
H2A H 0.20313(15) 0.18301(13) -0.08778(12) 0.045 Uiso 1 calc R .
C3 C 0.12787(15) 0.09231(13) -0.04920(12) 0.0367(5) Uani 1 d . .
H3A H 0.08239(15) 0.09688(13) -0.09138(12) 0.044 Uiso 1 calc R .
C4 C 0.12492(13) 0.03434(12) 0.01042(11) 0.0311(4) Uani 1 d . .
H4A H 0.07761(13) -0.00184(12) 0.00865(11) 0.037 Uiso 1 calc R .
C5 C 0.19238(11) 0.02864(11) 0.07436(10) 0.0220(3) Uani 1 d . .
C6 C 0.14639(11) -0.09615(11) 0.13682(10) 0.0235(4) Uani 1 d . .
C7 C 0.12863(13) -0.14850(12) 0.06883(11) 0.0315(4) Uani 1 d . .
H7A H 0.14900(13) -0.13300(12) 0.02171(11) 0.038 Uiso 1 calc R .
C8 C 0.08230(15) -0.22127(13) 0.07060(13) 0.0392(5) Uani 1 d . .
H8A H 0.06894(15) -0.25480(13) 0.02463(13) 0.047 Uiso 1 calc R .
C9 C 0.05504(15) -0.24516(13) 0.14181(13) 0.0396(5) Uani 1 d . .
H9A H 0.02210(15) -0.29435(13) 0.14459(13) 0.047 Uiso 1 calc R .
C10 C 0.07765(13) -0.19487(12) 0.20756(12) 0.0325(4) Uani 1 d . .
H10A H 0.06210(13) -0.21275(12) 0.25615(12) 0.039 Uiso 1 calc R .
C11 C 0.34622(13) 0.26550(12) 0.21577(11) 0.0296(4) Uani 1 d . .
H11A H 0.40391(13) 0.26177(12) 0.20963(11) 0.035 Uiso 1 calc R .
C12 C 0.31467(14) 0.34325(12) 0.23341(12) 0.0358(5) Uani 1 d . .
H12A H 0.34957(14) 0.39175(12) 0.23808(12) 0.043 Uiso 1 calc R .
C13 C 0.22973(14) 0.34844(12) 0.24419(12) 0.0347(5) Uani 1 d . .
H13A H 0.20594(14) 0.40108(12) 0.25485(12) 0.042 Uiso 1 calc R .
C14 C 0.18111(13) 0.27642(12) 0.23918(11) 0.0290(4) Uani 1 d . .
H14A H 0.12407(13) 0.27930(12) 0.24764(11) 0.035 Uiso 1 calc R .
C15 C 0.21648(11) 0.19761(11) 0.22128(10) 0.0215(3) Uani 1 d . .
C16 C 0.09044(11) 0.11005(11) 0.20980(10) 0.0219(3) Uani 1 d . .
C17 C 0.03259(12) 0.16429(12) 0.16269(11) 0.0275(4) Uani 1 d . .
H17A H 0.05247(12) 0.21348(12) 0.14011(11) 0.033 Uiso 1 calc R .
C18 C -0.05236(13) 0.14527(13) 0.14988(12) 0.0321(4) Uani 1 d . .
H18A H -0.09121(13) 0.18210(13) 0.11975(12) 0.039 Uiso 1 calc R .
C19 C -0.08096(12) 0.07134(14) 0.18159(12) 0.0344(4) Uani 1 d . .
H19A H -0.13911(12) 0.05719(14) 0.17318(12) 0.041 Uiso 1 calc R .
C20 C -0.02249(12) 0.01951(12) 0.22539(12) 0.0296(4) Uani 1 d . .
H20A H -0.04185(12) -0.03115(12) 0.24580(12) 0.036 Uiso 1 calc R .
C21 C 0.50500(12) 0.07174(12) 0.28259(12) 0.0295(4) Uani 1 d . .
H21A H 0.52725(12) 0.07059(12) 0.23439(12) 0.035 Uiso 1 calc R .
C22 C 0.56083(13) 0.06709(14) 0.35241(13) 0.0367(5) Uani 1 d . .
H22A H 0.61976(13) 0.06214(14) 0.35223(13) 0.044 Uiso 1 calc R .
C23 C 0.52767(13) 0.06991(13) 0.42332(12) 0.0352(5) Uani 1 d . .
H23A H 0.56441(13) 0.06960(13) 0.47220(12) 0.042 Uiso 1 calc R .
C24 C 0.44141(13) 0.07313(12) 0.42205(11) 0.0296(4) Uani 1 d . .
H24A H 0.41895(13) 0.07442(12) 0.47014(11) 0.036 Uiso 1 calc R .
C25 C 0.38593(11) 0.07452(11) 0.34859(10) 0.0224(3) Uani 1 d . .
C26 C 0.24944(12) 0.08195(11) 0.39656(10) 0.0227(4) Uani 1 d . .
C27 C 0.27001(13) 0.13950(12) 0.46027(11) 0.0301(4) Uani 1 d . .
H27A H 0.32270(13) 0.16783(12) 0.46730(11) 0.036 Uiso 1 calc R .
C28 C 0.21295(15) 0.15409(13) 0.51203(12) 0.0363(5) Uani 1 d . .
H28A H 0.22762(15) 0.19025(13) 0.55599(12) 0.044 Uiso 1 calc R .
C29 C 0.13373(15) 0.11531(13) 0.49919(12) 0.0374(5) Uani 1 d . .
H29A H 0.09335(15) 0.12579(13) 0.53313(12) 0.045 Uiso 1 calc R .
C30 C 0.11589(13) 0.06116(12) 0.43547(11) 0.0306(4) Uani 1 d . .
H30A H 0.06159(13) 0.03615(12) 0.42563(11) 0.037 Uiso 1 calc R .
C31 C 0.43254(12) -0.04712(12) 0.09592(11) 0.0266(4) Uani 1 d . .
H31A H 0.44236(12) -0.00212(12) 0.06210(11) 0.032 Uiso 1 calc R .
C32 C 0.46732(13) -0.12499(13) 0.08379(11) 0.0317(4) Uani 1 d . .
H32A H 0.50185(13) -0.13261(13) 0.04405(11) 0.038 Uiso 1 calc R .
C33 C 0.45010(13) -0.19205(12) 0.13177(11) 0.0314(4) Uani 1 d . .
H33A H 0.47333(13) -0.24602(12) 0.12515(11) 0.038 Uiso 1 calc R .
C34 C 0.39897(12) -0.17929(12) 0.18898(11) 0.0278(4) Uani 1 d . .
H34A H 0.38513(12) -0.22515(12) 0.22004(11) 0.033 Uiso 1 calc R .
C35 C 0.36711(11) -0.09739(11) 0.20126(10) 0.0208(3) Uani 1 d . .
C36 C 0.31077(11) -0.12421(10) 0.32307(10) 0.0217(3) Uani 1 d . .
C37 C 0.37986(13) -0.17072(12) 0.36436(11) 0.0285(4) Uani 1 d . .
H37A H 0.43137(13) -0.17426(12) 0.34367(11) 0.034 Uiso 1 calc R .
C38 C 0.37181(14) -0.21060(13) 0.43448(11) 0.0347(5) Uani 1 d . .
H38A H 0.41710(14) -0.24279(13) 0.46136(11) 0.042 Uiso 1 calc R .
C39 C 0.29610(14) -0.20307(14) 0.46554(11) 0.0363(5) Uani 1 d . .
H39A H 0.28925(14) -0.23003(14) 0.51352(11) 0.044 Uiso 1 calc R .
C40 C 0.23173(13) -0.15547(12) 0.42465(11) 0.0296(4) Uani 1 d . .
H40A H 0.18132(13) -0.14895(12) 0.44673(11) 0.036 Uiso 1 calc R .
C1S C 0.8179(2) 0.0593(2) 0.3782(2) 0.0466(7) Uani 0.85 d P 1
H1SA H 0.8461(2) 0.0947(2) 0.4209(2) 0.070 Uiso 0.85 calc PR 1
H1SB H 0.8596(2) 0.0233(2) 0.3584(2) 0.070 Uiso 0.85 calc PR 1
H1SC H 0.7756(2) 0.0241(2) 0.3981(2) 0.070 Uiso 0.85 calc PR 1
C2S C 0.7750(2) 0.1146(2) 0.31177(15) 0.0374(6) Uani 0.85 d P 1
H2SA H 0.7330(2) 0.1514(2) 0.33142(15) 0.045 Uiso 0.85 calc PR 1
H2SB H 0.8173(2) 0.1507(2) 0.29163(15) 0.045 Uiso 0.85 calc PR 1
O1S O 0.73431(10) 0.06185(10) 0.24997(9) 0.0323(4) Uani 0.85 d P 1
C3S C 0.6964(2) 0.1092(2) 0.1827(2) 0.0350(6) Uani 0.85 d P 1
H3SA H 0.7378(2) 0.1498(2) 0.1673(2) 0.042 Uiso 0.85 calc PR 1
H3SB H 0.6476(2) 0.1413(2) 0.1961(2) 0.042 Uiso 0.85 calc PR 1
C4S C 0.6677(2) 0.0504(3) 0.1152(2) 0.0519(9) Uani 0.85 d P 1
H4SA H 0.6419(2) 0.0829(3) 0.0694(2) 0.078 Uiso 0.85 calc PR 1
H4SB H 0.6264(2) 0.0108(3) 0.1306(2) 0.078 Uiso 0.85 calc PR 1
H4SC H 0.7163(2) 0.0193(3) 0.1018(2) 0.078 Uiso 0.85 calc PR 1
C5S C 0.6770(13) 0.1109(16) 0.1297(20) 0.079(8) Uani 0.15 d P 2
H5SA H 0.6183(13) 0.1319(16) 0.1185(20) 0.095 Uiso 0.15 calc PR 2
H5SB H 0.7076(13) 0.1345(16) 0.0888(20) 0.095 Uiso 0.15 calc PR 2
Cl4 Cl 0.7213(4) 0.1511(5) 0.2179(5) 0.100(2) Uani 0.15 d P 2
Cl3 Cl 0.6741(5) 0.0072(4) 0.1187(5) 0.079(2) Uani 0.15 d P 2

loop_
_atom_type_symbol
_atom_type_description
_atom_type_scat_dispersion_real
_atom_type_scat_dispersion_imag
_atom_type_scat_source
C C 0.0033 0.0016 'International Tables Vol C Tables 4.2.6.8 and 6.1.1.4'
H H 0.0000 0.0000 'International Tables Vol C Tables 4.2.6.8 and 6.1.1.4'
N N 0.0061 0.0033 'International Tables Vol C Tables 4.2.6.8 and 6.1.1.4'
O O 0.0106 0.0060 'International Tables Vol C Tables 4.2.6.8 and 6.1.1.4'
Cl Cl 0.1484 0.1585 'International Tables Vol C Tables 4.2.6.8 and 6.1.1.4'
Co Co 0.3494 0.9721 'International Tables Vol C Tables 4.2.6.8 and 6.1.1.4'

loop_
_geom_angle_atom_site_label_1
_geom_angle_atom_site_label_2
_geom_angle_atom_site_label_3
_geom_angle
_geom_angle_site_symmetry_1
_geom_angle_site_symmetry_3
_geom_angle_publ_flag
Co1 Co2 Co3 178.037(13) . . y
Co2 Co1 Cl1 177.41(2) . . y
Co2 Co3 Cl2 178.64(2) . . y
N1 Co1 N4 89.82(6) . . y
N7 Co1 N1 170.60(6) . . y
N10 Co1 N1 91.20(6) . . y
N7 Co1 N4 89.92(6) . . y
N10 Co1 N4 171.07(6) . . y
N7 Co1 N10 87.62(6) . . y
N5 Co2 N2 89.44(6) . . y
N8 Co2 N2 179.51(6) . . y
N11 Co2 N2 89.70(6) . . y
N5 Co2 N8 90.28(6) . . y
N5 Co2 N11 179.13(6) . . y
N11 Co2 N8 90.58(6) . . y
N6 Co3 N3 87.84(6) . . y
N3 Co3 N9 171.06(6) . . y
N3 Co3 N12 92.29(6) . . y
N6 Co3 N9 89.63(6) . . y
N6 Co3 N12 170.24(6) . . y
N12 Co3 N9 88.77(6) . . y
N1 Co1 Cl1 94.70(4) . . y
N4 Co1 Cl1 92.75(4) . . y
N7 Co1 Cl1 94.69(4) . . y
N10 Co1 Cl1 96.01(4) . . y
N3 Co3 Cl2 94.15(4) . . y
N6 Co3 Cl2 95.73(4) . . y
N9 Co3 Cl2 94.63(4) . . y
N12 Co3 Cl2 94.00(4) . . y
N7 Co1 Co2 84.27(4) . . ?
N10 Co1 Co2 86.33(4) . . ?
N1 Co1 Co2 86.35(4) . . ?
N4 Co1 Co2 84.88(4) . . ?
N5 Co2 Co1 90.11(4) . . ?
N11 Co2 Co1 89.71(4) . . ?
N8 Co2 Co1 90.64(4) . . ?
N2 Co2 Co1 88.96(4) . . ?
N5 Co2 Co3 90.33(4) . . ?
N11 Co2 Co3 89.81(4) . . ?
N8 Co2 Co3 91.27(4) . . ?
N2 Co2 Co3 89.13(4) . . ?
N6 Co3 Co2 85.12(4) . . ?
N3 Co3 Co2 86.94(4) . . ?
N12 Co3 Co2 85.14(4) . . ?
N9 Co3 Co2 84.30(4) . . ?
C1 N1 C5 118.3(2) . . ?
C1 N1 Co1 121.32(13) . . ?
C5 N1 Co1 120.03(11) . . ?
C6 N2 C5 122.80(15) . . ?
C6 N2 Co2 119.92(12) . . ?
C5 N2 Co2 116.85(11) . . ?
C10 N3 C6 118.4(2) . . ?
C10 N3 Co3 121.74(13) . . ?
C6 N3 Co3 119.71(11) . . ?
C11 N4 C15 118.6(2) . . ?
C11 N4 Co1 120.85(13) . . ?
C15 N4 Co1 120.56(11) . . ?
C16 N5 C15 124.10(15) . . ?
C16 N5 Co2 117.65(11) . . ?
C15 N5 Co2 118.20(12) . . ?
C20 N6 C16 118.5(2) . . ?
C20 N6 Co3 119.92(13) . . ?
C16 N6 Co3 121.46(12) . . ?
C21 N7 C25 119.1(2) . . ?
C21 N7 Co1 119.04(12) . . ?
C25 N7 Co1 121.80(12) . . ?
C25 N8 C26 125.32(15) . . ?
C25 N8 Co2 116.87(11) . . ?
C26 N8 Co2 117.71(12) . . ?
C30 N9 C26 118.9(2) . . ?
C30 N9 Co3 119.04(13) . . ?
C26 N9 Co3 122.09(12) . . ?
C31 N10 C35 118.76(15) . . ?
C31 N10 Co1 120.82(12) . . ?
C35 N10 Co1 120.31(11) . . ?
C35 N11 C36 123.56(15) . . ?
C35 N11 Co2 119.11(11) . . ?
C36 N11 Co2 117.19(11) . . ?
C40 N12 C36 118.4(2) . . ?
C40 N12 Co3 120.49(12) . . ?
C36 N12 Co3 120.92(11) . . ?
N1 C1 C2 123.4(2) . . ?
C1 C2 C3 118.5(2) . . ?
C4 C3 C2 119.2(2) . . ?
C3 C4 C5 120.4(2) . . ?
N1 C5 N2 115.41(15) . . ?
N1 C5 C4 120.1(2) . . ?
N2 C5 C4 124.2(2) . . ?
N3 C6 N2 116.00(15) . . ?
N3 C6 C7 119.6(2) . . ?
N2 C6 C7 124.4(2) . . ?
C8 C7 C6 120.9(2) . . ?
C7 C8 C9 119.0(2) . . ?
C10 C9 C8 118.2(2) . . ?
N3 C10 C9 123.8(2) . . ?
N4 C11 C12 123.4(2) . . ?
C11 C12 C13 118.3(2) . . ?
C14 C13 C12 119.5(2) . . ?
C13 C14 C15 120.1(2) . . ?
N4 C15 N5 114.99(15) . . ?
N4 C15 C14 119.9(2) . . ?
N5 C15 C14 125.0(2) . . ?
N5 C16 N6 115.22(15) . . ?
N5 C16 C17 124.7(2) . . ?
N6 C16 C17 119.9(2) . . ?
C18 C17 C16 120.0(2) . . ?
C17 C18 C19 119.7(2) . . ?
C20 C19 C18 118.4(2) . . ?
N6 C20 C19 123.5(2) . . ?
N7 C21 C22 123.5(2) . . ?
C21 C22 C23 117.9(2) . . ?
C24 C23 C22 119.9(2) . . ?
C23 C24 C25 120.2(2) . . ?
N8 C25 N7 114.98(15) . . ?
N8 C25 C24 125.8(2) . . ?
N7 C25 C24 119.1(2) . . ?
N9 C26 N8 115.26(15) . . ?
N9 C26 C27 119.7(2) . . ?
N8 C26 C27 124.9(2) . . ?
C28 C27 C26 120.0(2) . . ?
C27 C28 C29 119.8(2) . . ?
C30 C29 C28 118.1(2) . . ?
N9 C30 C29 123.4(2) . . ?
N10 C31 C32 123.5(2) . . ?
C31 C32 C33 118.2(2) . . ?
C34 C33 C32 119.7(2) . . ?
C33 C34 C35 120.1(2) . . ?
N10 C35 N11 115.48(15) . . ?
N10 C35 C34 119.6(2) . . ?
N11 C35 C34 124.8(2) . . ?
N12 C36 N11 115.3(2) . . ?
N12 C36 C37 120.0(2) . . ?
N11 C36 C37 124.5(2) . . ?
C38 C37 C36 120.1(2) . . ?
C37 C38 C39 119.4(2) . . ?
C40 C39 C38 118.5(2) . . ?
N12 C40 C39 123.5(2) . . ?
O1S C2S C1S 108.7(2) . . ?
C2S O1S C3S 112.2(2) . . ?
O1S C3S C4S 109.6(3) . . ?
Cl3 C5S Cl4 118.5(19) . . ?

loop_
_geom_bond_atom_site_label_1
_geom_bond_atom_site_label_2
_geom_bond_distance
_geom_bond_site_symmetry_2
_geom_bond_publ_flag
Co1 Co2 2.3193(3) . y
Co2 Co3 2.3352(3) . y
Co1 Cl1 2.4559(5) . y
Co3 Cl2 2.4893(5) . y
Co1 N1 1.9795(15) . y
Co1 N4 1.9961(14) . y
Co1 N7 1.9698(15) . y
Co1 N10 1.9761(15) . y
Co2 N2 1.9132(14) . y
Co2 N5 1.9029(14) . y
Co2 N8 1.9070(14) . y
Co2 N11 1.9062(14) . y
Co3 N3 1.9921(15) . y
Co3 N6 1.986(2) . y
Co3 N9 1.9950(15) . y
Co3 N12 1.9949(15) . y
N1 C1 1.353(2) . ?
N1 C5 1.363(2) . ?
N2 C6 1.365(2) . ?
N2 C5 1.367(2) . ?
N3 C10 1.353(2) . ?
N3 C6 1.365(2) . ?
N4 C11 1.354(2) . ?
N4 C15 1.364(2) . ?
N5 C16 1.364(2) . ?
N5 C15 1.369(2) . ?
N6 C20 1.353(2) . ?
N6 C16 1.368(2) . ?
N7 C21 1.349(2) . ?
N7 C25 1.367(2) . ?
N8 C25 1.363(2) . ?
N8 C26 1.375(2) . ?
N9 C30 1.355(2) . ?
N9 C26 1.362(2) . ?
N10 C31 1.354(2) . ?
N10 C35 1.365(2) . ?
N11 C35 1.368(2) . ?
N11 C36 1.371(2) . ?
N12 C40 1.356(2) . ?
N12 C36 1.363(2) . ?
C1 C2 1.375(3) . ?
C2 C3 1.386(3) . ?
C3 C4 1.370(3) . ?
C4 C5 1.408(2) . ?
C6 C7 1.412(2) . ?
C7 C8 1.365(3) . ?
C8 C9 1.397(3) . ?
C9 C10 1.372(3) . ?
C11 C12 1.373(3) . ?
C12 C13 1.392(3) . ?
C13 C14 1.367(3) . ?
C14 C15 1.414(2) . ?
C16 C17 1.411(2) . ?
C17 C18 1.367(3) . ?
C18 C19 1.388(3) . ?
C19 C20 1.368(3) . ?
C21 C22 1.371(3) . ?
C22 C23 1.387(3) . ?
C23 C24 1.368(3) . ?
C24 C25 1.415(2) . ?
C26 C27 1.411(2) . ?
C27 C28 1.375(3) . ?
C28 C29 1.386(3) . ?
C29 C30 1.373(3) . ?
C31 C32 1.373(3) . ?
C32 C33 1.386(3) . ?
C33 C34 1.373(3) . ?
C34 C35 1.412(2) . ?
C36 C37 1.414(2) . ?
C37 C38 1.370(3) . ?
C38 C39 1.390(3) . ?
C39 C40 1.369(3) . ?
C1S C2S 1.505(4) . ?
C2S O1S 1.416(3) . ?
O1S C3S 1.420(3) . ?
C3S C4S 1.491(5) . ?
C5S Cl3 1.64(2) . ?
C5S Cl4 1.68(3) . ?
